data_7016946
loop_
_publ_author_name
'Ren, Wenshan'
'Deng, Xuebin'
'Zi, Guofu'
'Fang, De-Cai'

_publ_section_title
;
 The Th[double bond, length as m-dash]C double bond: an experimental
 and computational study of thorium poly-carbene complexes.
;
_journal_issue 38
_journal_name_full 'Dalton transactions (Cambridge, England : 2003)'
_journal_page_first 9662
_journal_page_last 9664
_journal_paper_doi 10.1039/c1dt11149c
_journal_volume 40
_journal_year 2011
_chemical_formula_moiety 'C87 H90 Li2 O6 P6 S6 Th'
_chemical_formula_sum 'C87 H90 Li2 O6 P6 S6 Th'
_chemical_formula_weight 1855.69
_chemical_name_systematic
;

?

;
_space_group_IT_number 61
_symmetry_cell_setting orthorhombic
_symmetry_space_group_name_Hall '-P 2ac 2ab'
_symmetry_space_group_name_H-M 'P b c a'
_atom_sites_solution_hydrogens geom
_atom_sites_solution_primary direct
_atom_sites_solution_secondary difmap
_audit_creation_method SHELXL-97
_cell_angle_alpha 90.00
_cell_angle_beta 90.00
_cell_angle_gamma 90.00
_cell_formula_units_Z 8
_cell_length_a 21.0477(11)
_cell_length_b 23.5378(12)
_cell_length_c 35.0309(17)
_cell_measurement_reflns_used 5918
_cell_measurement_temperature 150(2)
_cell_measurement_theta_max 22.97
_cell_measurement_theta_min 2.26
_cell_volume 17354.9(15)
_computing_cell_refinement 'Bruker SMART'
_computing_data_collection 'Bruker SMART'
_computing_data_reduction 'Bruker SAINT'
_computing_molecular_graphics 'Bruker SHELXTL'
_computing_publication_material 'Bruker SHELXTL'
_computing_structure_refinement 'SHELXL-97 (Sheldrick, 1997)'
_computing_structure_solution 'SHELXS-97 (Sheldrick, 1990)'
_diffrn_ambient_temperature 150(2)
_diffrn_measured_fraction_theta_full 0.994
_diffrn_measured_fraction_theta_max 0.994
_diffrn_measurement_device_type 'CCD area detector'
_diffrn_measurement_method 'phi and omega scans'
_diffrn_radiation_monochromator graphite
_diffrn_radiation_source 'fine-focus sealed tube'
_diffrn_radiation_type MoK\a
_diffrn_radiation_wavelength 0.71073
_diffrn_reflns_av_R_equivalents 0.1101
_diffrn_reflns_av_sigmaI/netI 0.0881
_diffrn_reflns_limit_h_max 27
_diffrn_reflns_limit_h_min -13
_diffrn_reflns_limit_k_max 28
_diffrn_reflns_limit_k_min -30
_diffrn_reflns_limit_l_max 45
_diffrn_reflns_limit_l_min -40
_diffrn_reflns_number 100950
_diffrn_reflns_theta_full 27.61
_diffrn_reflns_theta_max 27.61
_diffrn_reflns_theta_min 1.74
_exptl_absorpt_coefficient_mu 2.024
_exptl_absorpt_correction_T_max 0.6876
_exptl_absorpt_correction_T_min 0.6110
_exptl_absorpt_correction_type multi-scan
_exptl_absorpt_process_details SADABS
_exptl_crystal_colour colorless
_exptl_crystal_density_diffrn 1.420
_exptl_crystal_density_method 'not measured'
_exptl_crystal_description block
_exptl_crystal_F_000 7536
_exptl_crystal_size_max 0.27
_exptl_crystal_size_mid 0.25
_exptl_crystal_size_min 0.20
_refine_diff_density_max 1.346
_refine_diff_density_min -0.759
_refine_diff_density_rms 0.131
_refine_ls_extinction_method none
_refine_ls_goodness_of_fit_ref 1.015
_refine_ls_hydrogen_treatment constr
_refine_ls_matrix_type full
_refine_ls_number_parameters 980
_refine_ls_number_reflns 20035
_refine_ls_number_restraints 0
_refine_ls_restrained_S_all 1.015
_refine_ls_R_factor_all 0.0879
_refine_ls_R_factor_gt 0.0444
_refine_ls_shift/su_max 0.002
_refine_ls_shift/su_mean 0.000
_refine_ls_structure_factor_coef Fsqd
_refine_ls_weighting_details 'calc w=1/[\s^2^(Fo^2^)+(0.0336P)^2^+0.0824P] where P=(Fo^2^+2Fc^2^)/3'
_refine_ls_weighting_scheme calc
_refine_ls_wR_factor_gt 0.0855
_refine_ls_wR_factor_ref 0.1002
_reflns_number_gt 12897
_reflns_number_total 20035
_reflns_threshold_expression >2sigma(I)
_cod_data_source_file c1dt11149c.txt
_cod_data_source_block compound3
_cod_depositor_comments
;
The following automatic conversions were performed:

'_symmetry_cell_setting' value 'Orthorhombic' changed to
'orthorhombic' according to
/home/saulius/struct/CIF-dictionaries/cif_core.dic dictionary named
'cif_core.dic' version 2.4.1 from
2010-06-29.

'_exptl_absorpt_correction_type' value 'Multi-scan'
changed to 'multi-scan' according to
/home/saulius/struct/CIF-dictionaries/cif_core.dic dictionary named
'cif_core.dic' version 2.4.1 from 2010-06-29.

Automatic conversion script
Id: cif_fix_values 1715 2011-07-08 13:25:40Z adriana 
;
_cod_original_sg_symbol_H-M Pbca
_cod_database_code 7016946

loop_
_symmetry_equiv_pos_as_xyz
'x, y, z'
'-x+1/2, -y, z+1/2'
'-x, y+1/2, -z+1/2'
'x+1/2, -y+1/2, -z'
'-x, -y, -z'
'x-1/2, y, -z-1/2'
'x, -y-1/2, z-1/2'
'-x-1/2, y-1/2, z'

loop_
_atom_site_label
_atom_site_type_symbol
_atom_site_fract_x
_atom_site_fract_y
_atom_site_fract_z
_atom_site_U_iso_or_equiv
_atom_site_adp_type
_atom_site_occupancy
_atom_site_symmetry_multiplicity
_atom_site_calc_flag
_atom_site_refinement_flags
C1 C 0.7017(2) 0.15516(19) 0.03658(12) 0.0188(10) Uani 1 1 d .
C2 C 0.5936(2) 0.2295(2) 0.01527(14) 0.0245(11) Uani 1 1 d .
C3 C 0.5386(2) 0.2417(2) 0.03506(16) 0.0325(13) Uani 1 1 d .
H3 H 0.5399 0.2458 0.0620 0.039 Uiso 1 1 calc R
C4 C 0.4809(3) 0.2480(2) 0.01582(19) 0.0444(16) Uani 1 1 d .
H4 H 0.4435 0.2575 0.0296 0.053 Uiso 1 1 calc R
C5 C 0.4783(3) 0.2406(2) -0.02292(18) 0.0455(16) Uani 1 1 d .
H5 H 0.4389 0.2447 -0.0359 0.055 Uiso 1 1 calc R
C6 C 0.5326(3) 0.2273(2) -0.04319(17) 0.0450(16) Uani 1 1 d .
H6 H 0.5303 0.2213 -0.0700 0.054 Uiso 1 1 calc R
C7 C 0.5902(3) 0.2226(2) -0.02441(15) 0.0382(14) Uani 1 1 d .
H7 H 0.6277 0.2147 -0.0385 0.046 Uiso 1 1 calc R
C8 C 0.7171(2) 0.27810(19) 0.01752(13) 0.0220(10) Uani 1 1 d .
C9 C 0.6902(2) 0.3325(2) 0.01595(14) 0.0296(12) Uani 1 1 d .
H9 H 0.6477 0.3382 0.0242 0.036 Uiso 1 1 calc R
C10 C 0.7254(3) 0.3781(2) 0.00245(15) 0.0370(13) Uani 1 1 d .
H10 H 0.7075 0.4152 0.0019 0.044 Uiso 1 1 calc R
C11 C 0.7869(3) 0.3693(2) -0.01025(16) 0.0395(14) Uani 1 1 d .
H11 H 0.8111 0.4001 -0.0200 0.047 Uiso 1 1 calc R
C12 C 0.8130(3) 0.3154(2) -0.00871(14) 0.0334(13) Uani 1 1 d .
H12 H 0.8551 0.3094 -0.0176 0.040 Uiso 1 1 calc R
C13 C 0.7786(2) 0.2702(2) 0.00551(12) 0.0237(11) Uani 1 1 d .
H13 H 0.7975 0.2337 0.0070 0.028 Uiso 1 1 calc R
C14 C 0.6621(2) 0.0673(2) -0.01939(12) 0.0238(11) Uani 1 1 d .
C15 C 0.5993(2) 0.0769(2) -0.01061(14) 0.0321(13) Uani 1 1 d .
H15 H 0.5880 0.1060 0.0069 0.038 Uiso 1 1 calc R
C16 C 0.5526(3) 0.0438(3) -0.02765(16) 0.0435(16) Uani 1 1 d .
H16 H 0.5093 0.0492 -0.0208 0.052 Uiso 1 1 calc R
C17 C 0.5687(3) 0.0032(3) -0.05438(17) 0.0529(19) Uani 1 1 d .
H17 H 0.5364 -0.0188 -0.0663 0.064 Uiso 1 1 calc R
C18 C 0.6307(3) -0.0053(2) -0.06375(17) 0.0482(17) Uani 1 1 d .
H18 H 0.6415 -0.0334 -0.0821 0.058 Uiso 1 1 calc R
C19 C 0.6780(3) 0.0262(2) -0.04685(14) 0.0344(13) Uani 1 1 d .
H19 H 0.7212 0.0203 -0.0537 0.041 Uiso 1 1 calc R
C20 C 0.7836(2) 0.1202(2) -0.02860(12) 0.0244(11) Uani 1 1 d .
C21 C 0.7679(3) 0.1598(2) -0.05631(14) 0.0344(13) Uani 1 1 d .
H21 H 0.7267 0.1762 -0.0565 0.041 Uiso 1 1 calc R
C22 C 0.8121(3) 0.1758(2) -0.08384(15) 0.0426(15) Uani 1 1 d .
H22 H 0.8013 0.2037 -0.1023 0.051 Uiso 1 1 calc R
C23 C 0.8706(3) 0.1517(3) -0.08434(17) 0.0576(19) Uani 1 1 d .
H23 H 0.9007 0.1628 -0.1031 0.069 Uiso 1 1 calc R
C24 C 0.8863(3) 0.1112(3) -0.05765(18) 0.066(2) Uani 1 1 d .
H24 H 0.9269 0.0937 -0.0585 0.079 Uiso 1 1 calc R
C25 C 0.8431(3) 0.0958(3) -0.02954(15) 0.0457(16) Uani 1 1 d .
H25 H 0.8547 0.0684 -0.0109 0.055 Uiso 1 1 calc R
C26 C 0.8286(2) 0.09346(18) 0.12841(12) 0.0152(9) Uani 1 1 d .
C27 C 0.9486(2) 0.1269(2) 0.09182(13) 0.0225(10) Uani 1 1 d .
C28 C 0.9463(3) 0.1287(2) 0.05237(13) 0.0314(12) Uani 1 1 d .
H28 H 0.9100 0.1441 0.0400 0.038 Uiso 1 1 calc R
C29 C 0.9964(3) 0.1084(2) 0.03063(15) 0.0404(15) Uani 1 1 d .
H29 H 0.9946 0.1109 0.0036 0.048 Uiso 1 1 calc R
C30 C 1.0484(3) 0.0848(2) 0.04781(16) 0.0411(15) Uani 1 1 d .
H30 H 1.0823 0.0702 0.0328 0.049 Uiso 1 1 calc R
C31 C 1.0511(3) 0.0824(3) 0.08689(17) 0.0509(18) Uani 1 1 d .
H31 H 1.0872 0.0662 0.0990 0.061 Uiso 1 1 calc R
C32 C 1.0022(2) 0.1033(3) 0.10880(15) 0.0405(15) Uani 1 1 d .
H32 H 1.0050 0.1016 0.1358 0.049 Uiso 1 1 calc R
C33 C 0.9133(2) 0.1798(2) 0.16211(13) 0.0213(11) Uani 1 1 d .
C34 C 0.9552(2) 0.2255(2) 0.15821(14) 0.0278(12) Uani 1 1 d .
H34 H 0.9668 0.2380 0.1334 0.033 Uiso 1 1 calc R
C35 C 0.9800(3) 0.2527(2) 0.18991(16) 0.0391(15) Uani 1 1 d .
H35 H 1.0083 0.2838 0.1869 0.047 Uiso 1 1 calc R
C36 C 0.9633(3) 0.2344(2) 0.22581(16) 0.0379(14) Uani 1 1 d .
H36 H 0.9800 0.2531 0.2476 0.046 Uiso 1 1 calc R
C37 C 0.9221(2) 0.1889(2) 0.23044(14) 0.0321(13) Uani 1 1 d .
H37 H 0.9107 0.1765 0.2553 0.039 Uiso 1 1 calc R
C38 C 0.8977(2) 0.1613(2) 0.19851(12) 0.0228(11) Uani 1 1 d .
H38 H 0.8701 0.1297 0.2017 0.027 Uiso 1 1 calc R
C39 C 0.8696(2) -0.02629(19) 0.11696(13) 0.0198(10) Uani 1 1 d .
C40 C 0.8990(2) -0.0115(2) 0.08279(13) 0.0247(11) Uani 1 1 d .
H40 H 0.8955 0.0262 0.0733 0.030 Uiso 1 1 calc R
C41 C 0.9335(2) -0.0517(2) 0.06251(14) 0.0307(13) Uani 1 1 d .
H41 H 0.9545 -0.0410 0.0396 0.037 Uiso 1 1 calc R
C42 C 0.9375(2) -0.1064(2) 0.07526(15) 0.0314(13) Uani 1 1 d .
H42 H 0.9606 -0.1339 0.0610 0.038 Uiso 1 1 calc R
C43 C 0.9078(2) -0.1219(2) 0.10897(15) 0.0316(12) Uani 1 1 d .
H43 H 0.9106 -0.1600 0.1179 0.038 Uiso 1 1 calc R
C44 C 0.8742(2) -0.0819(2) 0.12971(14) 0.0282(12) Uani 1 1 d .
H44 H 0.8541 -0.0926 0.1529 0.034 Uiso 1 1 calc R
C45 C 0.8487(2) 0.01151(19) 0.19236(12) 0.0204(11) Uani 1 1 d .
C46 C 0.9126(3) 0.0101(2) 0.20095(15) 0.0334(13) Uani 1 1 d .
H46 H 0.9430 0.0159 0.1813 0.040 Uiso 1 1 calc R
C47 C 0.9332(3) 0.0001(2) 0.23840(17) 0.0455(16) Uani 1 1 d .
H47 H 0.9773 0.0002 0.2442 0.055 Uiso 1 1 calc R
C48 C 0.8898(3) -0.0097(2) 0.26652(17) 0.0476(17) Uani 1 1 d .
H48 H 0.9036 -0.0178 0.2918 0.057 Uiso 1 1 calc R
C49 C 0.8269(3) -0.0081(3) 0.25846(15) 0.0513(17) Uani 1 1 d .
H49 H 0.7969 -0.0145 0.2783 0.062 Uiso 1 1 calc R
C50 C 0.8056(3) 0.0029(2) 0.22149(14) 0.0364(14) Uani 1 1 d .
H50 H 0.7613 0.0044 0.2163 0.044 Uiso 1 1 calc R
C51 C 0.6293(2) 0.12291(19) 0.15369(12) 0.0187(10) Uani 1 1 d .
C52 C 0.6434(2) 0.13909(19) 0.23705(13) 0.0233(11) Uani 1 1 d .
C53 C 0.6958(3) 0.1192(2) 0.25679(15) 0.0358(13) Uani 1 1 d .
H53 H 0.7370 0.1220 0.2459 0.043 Uiso 1 1 calc R
C54 C 0.6876(3) 0.0950(3) 0.29254(17) 0.0576(19) Uani 1 1 d .
H54 H 0.7236 0.0810 0.3059 0.069 Uiso 1 1 calc R
C55 C 0.6293(4) 0.0908(3) 0.30889(17) 0.060(2) Uani 1 1 d .
H55 H 0.6248 0.0750 0.3337 0.072 Uiso 1 1 calc R
C56 C 0.5763(3) 0.1100(3) 0.28917(16) 0.0484(17) Uani 1 1 d .
H56 H 0.5352 0.1063 0.3001 0.058 Uiso 1 1 calc R
C57 C 0.5835(3) 0.1342(2) 0.25373(14) 0.0351(13) Uani 1 1 d .
H57 H 0.5472 0.1477 0.2404 0.042 Uiso 1 1 calc R
C58 C 0.6011(2) 0.2325(2) 0.19317(13) 0.0234(11) Uani 1 1 d .
C59 C 0.6201(3) 0.2748(2) 0.21814(14) 0.0315(13) Uani 1 1 d .
H59 H 0.6574 0.2696 0.2330 0.038 Uiso 1 1 calc R
C60 C 0.5854(3) 0.3248(2) 0.22177(16) 0.0399(15) Uani 1 1 d .
H60 H 0.5997 0.3539 0.2385 0.048 Uiso 1 1 calc R
C61 C 0.5303(3) 0.3324(2) 0.20110(15) 0.0367(14) Uani 1 1 d .
H61 H 0.5062 0.3662 0.2037 0.044 Uiso 1 1 calc R
C62 C 0.5106(3) 0.2899(2) 0.17641(14) 0.0335(13) Uani 1 1 d .
H62 H 0.4727 0.2947 0.1620 0.040 Uiso 1 1 calc R
C63 C 0.5457(2) 0.2402(2) 0.17244(13) 0.0265(12) Uani 1 1 d .
H63 H 0.5316 0.2114 0.1554 0.032 Uiso 1 1 calc R
C64 C 0.5657(2) 0.01196(19) 0.16637(13) 0.0192(10) Uani 1 1 d .
C65 C 0.6000(2) 0.0051(2) 0.19944(13) 0.0253(12) Uani 1 1 d .
H65 H 0.6285 0.0338 0.2077 0.030 Uiso 1 1 calc R
C66 C 0.5926(3) -0.0447(2) 0.22097(14) 0.0323(13) Uani 1 1 d .
H66 H 0.6157 -0.0492 0.2441 0.039 Uiso 1 1 calc R
C67 C 0.5521(3) -0.0870(2) 0.20901(15) 0.0363(14) Uani 1 1 d .
H67 H 0.5472 -0.1206 0.2237 0.044 Uiso 1 1 calc R
C68 C 0.5188(2) -0.0801(2) 0.17548(16) 0.0345(13) Uani 1 1 d .
H68 H 0.4914 -0.1095 0.1669 0.041 Uiso 1 1 calc R
C69 C 0.5250(2) -0.0307(2) 0.15407(15) 0.0310(12) Uani 1 1 d .
H69 H 0.5014 -0.0261 0.1311 0.037 Uiso 1 1 calc R
C70 C 0.4929(2) 0.10413(19) 0.13610(13) 0.0201(10) Uani 1 1 d .
C71 C 0.4517(2) 0.0978(2) 0.16704(15) 0.0318(13) Uani 1 1 d .
H71 H 0.4649 0.0766 0.1887 0.038 Uiso 1 1 calc R
C72 C 0.3921(3) 0.1220(2) 0.16633(17) 0.0419(14) Uani 1 1 d .
H72 H 0.3645 0.1176 0.1876 0.050 Uiso 1 1 calc R
C73 C 0.3724(3) 0.1524(3) 0.13539(18) 0.0514(18) Uani 1 1 d .
H73 H 0.3308 0.1682 0.1350 0.062 Uiso 1 1 calc R
C74 C 0.4120(3) 0.1601(3) 0.10503(17) 0.0450(16) Uani 1 1 d .
H74 H 0.3984 0.1822 0.0839 0.054 Uiso 1 1 calc R
C75 C 0.4722(2) 0.1356(2) 0.10483(14) 0.0302(12) Uani 1 1 d .
H75 H 0.4993 0.1404 0.0834 0.036 Uiso 1 1 calc R
C76 C 0.3103(4) 0.6878(3) 0.0917(2) 0.087(3) Uani 1 1 d .
H76A H 0.3526 0.6779 0.0820 0.131 Uiso 1 1 calc R
H76B H 0.2807 0.6910 0.0703 0.131 Uiso 1 1 calc R
H76C H 0.2957 0.6580 0.1092 0.131 Uiso 1 1 calc R
C77 C 0.3519(4) 0.7374(3) 0.1445(2) 0.073(2) Uani 1 1 d .
H77A H 0.3946 0.7228 0.1379 0.087 Uiso 1 1 calc R
H77B H 0.3325 0.7115 0.1635 0.087 Uiso 1 1 calc R
C78 C 0.3571(4) 0.7963(4) 0.1607(2) 0.087(3) Uani 1 1 d .
H78A H 0.3145 0.8143 0.1612 0.105 Uiso 1 1 calc R
H78B H 0.3731 0.7943 0.1872 0.105 Uiso 1 1 calc R
C79 C 0.3738(5) 0.8758(5) 0.1222(3) 0.129(4) Uani 1 1 d .
H79A H 0.3415 0.8648 0.1035 0.194 Uiso 1 1 calc R
H79B H 0.4079 0.8968 0.1094 0.194 Uiso 1 1 calc R
H79C H 0.3545 0.9000 0.1418 0.194 Uiso 1 1 calc R
C80 C 0.7895(6) 0.2350(6) 0.7908(2) 0.159(6) Uani 1 1 d .
H80A H 0.8217 0.2478 0.7726 0.239 Uiso 1 1 calc R
H80B H 0.7764 0.2670 0.8069 0.239 Uiso 1 1 calc R
H80C H 0.7525 0.2204 0.7769 0.239 Uiso 1 1 calc R
C81 C 0.8166(6) 0.1373(5) 0.7959(3) 0.124(4) Uani 1 1 d .
H81A H 0.8474 0.1387 0.7746 0.149 Uiso 1 1 calc R
H81B H 0.7740 0.1295 0.7851 0.149 Uiso 1 1 calc R
C82 C 0.8344(5) 0.0907(6) 0.8224(3) 0.134(4) Uani 1 1 d .
H82A H 0.8127 0.0947 0.8473 0.161 Uiso 1 1 calc R
H82B H 0.8245 0.0530 0.8114 0.161 Uiso 1 1 calc R
C83 C 0.9277(6) 0.0496(4) 0.8485(3) 0.158(5) Uani 1 1 d .
H83A H 0.8976 0.0395 0.8688 0.237 Uiso 1 1 calc R
H83B H 0.9685 0.0602 0.8599 0.237 Uiso 1 1 calc R
H83C H 0.9338 0.0170 0.8315 0.237 Uiso 1 1 calc R
O1 O 0.3133(3) 0.7403(2) 0.11137(15) 0.0896(18) Uani 1 1 d .
O2 O 0.3980(4) 0.8289(3) 0.1387(2) 0.133(3) Uani 1 1 d .
O3 O 0.8157(4) 0.1904(3) 0.81466(19) 0.126(2) Uani 1 1 d .
O4 O 0.9018(3) 0.0992(3) 0.82595(18) 0.109(2) Uani 1 1 d .
P1 P 0.67074(6) 0.21993(5) 0.03838(3) 0.0192(3) Uani 1 1 d .
P2 P 0.72458(6) 0.10271(5) 0.00787(3) 0.0179(3) Uani 1 1 d .
P3 P 0.87916(6) 0.14591(5) 0.12031(3) 0.0169(3) Uani 1 1 d .
P4 P 0.82361(6) 0.02597(5) 0.14325(3) 0.0171(3) Uani 1 1 d .
P5 P 0.64833(6) 0.16770(5) 0.18870(3) 0.0189(3) Uani 1 1 d .
P6 P 0.57460(6) 0.07767(5) 0.13839(3) 0.0178(3) Uani 1 1 d .
S1 S 0.65872(6) 0.23857(5) 0.09473(3) 0.0236(3) Uani 1 1 d .
S2 S 0.76350(6) 0.04189(5) 0.04193(3) 0.0208(3) Uani 1 1 d .
S3 S 0.83062(6) 0.20666(5) 0.09081(3) 0.0214(3) Uani 1 1 d .
S4 S 0.73028(6) 0.00455(5) 0.14034(3) 0.0198(3) Uani 1 1 d .
S5 S 0.74029(6) 0.19005(5) 0.18041(3) 0.0227(3) Uani 1 1 d .
S6 S 0.59893(6) 0.05633(5) 0.08402(3) 0.0208(3) Uani 1 1 d .
Th1 Th 0.719806(7) 0.123281(7) 0.105341(4) 0.01417(5) Uani 1 1 d .
O6 O 0.84152(18) 0.41084(14) 0.07338(10) 0.0371(9) Uani 1 1 d .
O5 O 0.78574(18) 0.32938(14) 0.15342(10) 0.0375(9) Uani 1 1 d .
C86 C 0.8065(3) 0.3692(2) 0.09310(15) 0.0340(13) Uani 1 1 d .
H86A H 0.8088 0.3328 0.0791 0.041 Uiso 1 1 calc R
H86B H 0.7614 0.3808 0.0945 0.041 Uiso 1 1 calc R
C85 C 0.8324(3) 0.3612(2) 0.13311(15) 0.0372(14) Uani 1 1 d .
H85A H 0.8732 0.3404 0.1324 0.045 Uiso 1 1 calc R
H85B H 0.8394 0.3985 0.1455 0.045 Uiso 1 1 calc R
C87 C 0.9040(3) 0.3929(3) 0.0620(2) 0.0585(19) Uani 1 1 d .
H87A H 0.9324 0.3937 0.0841 0.088 Uiso 1 1 calc R
H87B H 0.9202 0.4187 0.0423 0.088 Uiso 1 1 calc R
H87C H 0.9019 0.3542 0.0518 0.088 Uiso 1 1 calc R
C84 C 0.7943(4) 0.3338(3) 0.19363(16) 0.067(2) Uani 1 1 d .
H84A H 0.8370 0.3207 0.2004 0.100 Uiso 1 1 calc R
H84B H 0.7626 0.3102 0.2067 0.100 Uiso 1 1 calc R
H84C H 0.7891 0.3735 0.2015 0.100 Uiso 1 1 calc R
Li2 Li 0.8155(4) 0.4878(3) 0.0767(2) 0.029(2) Uani 1 1 d .
Li1 Li 0.7543(5) 0.2606(4) 0.1309(3) 0.036(2) Uani 1 1 d .

loop_
_atom_site_aniso_label
_atom_site_aniso_U_11
_atom_site_aniso_U_22
_atom_site_aniso_U_33
_atom_site_aniso_U_23
_atom_site_aniso_U_13
_atom_site_aniso_U_12
C1 0.021(2) 0.017(2) 0.018(2) 0.0024(19) 0.002(2) -0.001(2)
C2 0.022(3) 0.019(3) 0.033(3) 0.012(2) -0.008(2) -0.001(2)
C3 0.028(3) 0.028(3) 0.042(3) 0.004(2) 0.001(3) 0.000(2)
C4 0.020(3) 0.041(4) 0.073(5) -0.005(3) -0.004(3) 0.002(3)
C5 0.032(3) 0.038(4) 0.067(4) 0.010(3) -0.024(3) -0.002(3)
C6 0.049(4) 0.044(4) 0.042(4) 0.010(3) -0.025(3) -0.001(3)
C7 0.029(3) 0.050(4) 0.035(3) 0.012(3) -0.005(3) 0.000(3)
C8 0.021(2) 0.023(3) 0.022(2) 0.0058(19) 0.000(2) 0.000(2)
C9 0.028(3) 0.026(3) 0.035(3) 0.001(2) 0.005(2) 0.001(2)
C10 0.044(3) 0.020(3) 0.046(3) 0.009(2) -0.006(3) 0.000(3)
C11 0.037(3) 0.035(3) 0.046(3) 0.019(3) 0.004(3) -0.007(3)
C12 0.029(3) 0.036(3) 0.035(3) 0.008(2) 0.007(3) -0.001(3)
C13 0.024(3) 0.026(3) 0.021(3) 0.005(2) -0.001(2) 0.008(2)
C14 0.030(3) 0.023(3) 0.018(2) 0.003(2) -0.010(2) -0.004(2)
C15 0.027(3) 0.038(3) 0.031(3) 0.012(2) -0.007(3) -0.006(3)
C16 0.032(3) 0.054(4) 0.045(4) 0.020(3) -0.012(3) -0.014(3)
C17 0.056(4) 0.055(4) 0.047(4) 0.010(3) -0.029(4) -0.034(4)
C18 0.065(5) 0.032(4) 0.048(4) -0.005(3) -0.020(4) -0.011(3)
C19 0.039(3) 0.029(3) 0.036(3) -0.005(2) -0.010(3) -0.006(3)
C20 0.027(3) 0.030(3) 0.016(2) -0.001(2) 0.002(2) -0.005(3)
C21 0.039(3) 0.036(3) 0.028(3) 0.006(2) 0.005(3) 0.002(3)
C22 0.066(5) 0.039(4) 0.023(3) 0.006(3) 0.006(3) -0.011(3)
C23 0.042(4) 0.099(6) 0.032(4) 0.010(4) 0.012(3) -0.020(4)
C24 0.032(4) 0.120(7) 0.046(4) 0.016(4) 0.008(3) 0.005(4)
C25 0.030(3) 0.077(5) 0.031(3) 0.015(3) 0.002(3) 0.001(3)
C26 0.014(2) 0.017(2) 0.014(2) -0.0046(18) -0.0002(19) 0.0004(19)
C27 0.020(2) 0.022(3) 0.025(3) -0.002(2) 0.001(2) -0.006(2)
C28 0.034(3) 0.036(3) 0.024(3) -0.002(2) 0.005(2) 0.005(3)
C29 0.055(4) 0.043(4) 0.023(3) -0.001(2) 0.016(3) 0.008(3)
C30 0.029(3) 0.056(4) 0.039(3) -0.007(3) 0.015(3) 0.005(3)
C31 0.024(3) 0.091(5) 0.039(4) -0.013(3) -0.002(3) 0.023(3)
C32 0.024(3) 0.077(4) 0.021(3) -0.004(3) -0.001(2) 0.015(3)
C33 0.015(2) 0.024(3) 0.025(3) -0.005(2) -0.001(2) -0.002(2)
C34 0.030(3) 0.027(3) 0.027(3) 0.002(2) -0.002(2) -0.001(2)
C35 0.042(4) 0.024(3) 0.051(4) -0.007(3) -0.015(3) -0.016(3)
C36 0.045(4) 0.034(3) 0.035(3) -0.013(3) -0.016(3) 0.004(3)
C37 0.031(3) 0.045(4) 0.020(3) -0.009(2) -0.002(2) 0.003(3)
C38 0.024(3) 0.024(3) 0.020(3) -0.001(2) 0.000(2) -0.003(2)
C39 0.018(2) 0.017(2) 0.025(3) -0.0035(19) -0.005(2) 0.003(2)
C40 0.028(3) 0.016(3) 0.030(3) -0.003(2) -0.003(2) 0.000(2)
C41 0.030(3) 0.027(3) 0.035(3) -0.009(2) 0.010(2) -0.004(2)
C42 0.028(3) 0.026(3) 0.040(3) -0.013(2) -0.005(3) 0.006(2)
C43 0.034(3) 0.016(3) 0.045(3) -0.005(2) -0.012(3) 0.002(2)
C44 0.033(3) 0.020(3) 0.031(3) 0.001(2) -0.003(2) 0.000(2)
C45 0.026(3) 0.017(2) 0.018(2) 0.0009(19) -0.006(2) 0.003(2)
C46 0.030(3) 0.040(3) 0.030(3) 0.006(2) -0.008(3) 0.002(3)
C47 0.048(4) 0.043(4) 0.046(4) 0.002(3) -0.028(3) 0.005(3)
C48 0.069(5) 0.043(4) 0.031(3) 0.004(3) -0.022(3) -0.003(3)
C49 0.061(5) 0.072(5) 0.020(3) 0.004(3) 0.001(3) 0.003(4)
C50 0.034(3) 0.052(4) 0.023(3) -0.001(3) -0.004(3) -0.001(3)
C51 0.017(2) 0.021(2) 0.019(2) 0.005(2) 0.0044(19) -0.002(2)
C52 0.032(3) 0.019(3) 0.018(2) -0.0039(19) 0.007(2) -0.001(2)
C53 0.035(3) 0.042(3) 0.031(3) 0.007(3) -0.001(3) 0.007(3)
C54 0.065(5) 0.072(5) 0.036(4) 0.026(3) -0.003(4) 0.012(4)
C55 0.091(6) 0.068(5) 0.022(3) 0.015(3) 0.017(4) 0.002(4)
C56 0.058(4) 0.053(4) 0.034(3) 0.009(3) 0.024(3) 0.004(3)
C57 0.043(3) 0.036(3) 0.026(3) 0.004(2) 0.008(3) 0.008(3)
C58 0.026(3) 0.018(3) 0.026(3) 0.002(2) 0.006(2) -0.001(2)
C59 0.030(3) 0.028(3) 0.037(3) -0.009(2) 0.002(3) -0.002(3)
C60 0.052(4) 0.019(3) 0.049(4) -0.012(3) 0.007(3) -0.003(3)
C61 0.049(4) 0.024(3) 0.037(3) 0.006(2) 0.022(3) 0.018(3)
C62 0.032(3) 0.038(3) 0.030(3) 0.011(2) 0.004(3) 0.012(3)
C63 0.029(3) 0.024(3) 0.026(3) 0.005(2) 0.000(2) 0.000(2)
C64 0.018(2) 0.021(3) 0.019(2) 0.0031(19) 0.007(2) 0.002(2)
C65 0.026(3) 0.024(3) 0.026(3) -0.003(2) 0.009(2) 0.003(2)
C66 0.042(3) 0.030(3) 0.025(3) 0.008(2) 0.010(3) 0.012(3)
C67 0.043(4) 0.023(3) 0.042(3) 0.017(2) 0.014(3) 0.006(3)
C68 0.028(3) 0.020(3) 0.055(4) 0.010(3) -0.004(3) -0.003(2)
C69 0.026(3) 0.031(3) 0.036(3) 0.002(2) -0.006(2) 0.000(2)
C70 0.016(2) 0.015(2) 0.030(3) 0.000(2) 0.001(2) -0.0034(19)
C71 0.025(3) 0.034(3) 0.036(3) 0.003(2) 0.004(3) 0.004(2)
C72 0.025(3) 0.050(4) 0.050(4) -0.007(3) 0.010(3) 0.002(3)
C73 0.027(3) 0.068(5) 0.060(4) -0.020(4) -0.011(3) 0.022(3)
C74 0.042(4) 0.053(4) 0.040(3) -0.003(3) -0.015(3) 0.024(3)
C75 0.026(3) 0.034(3) 0.031(3) 0.000(2) -0.002(2) 0.008(2)
C76 0.086(6) 0.087(7) 0.089(6) -0.017(5) 0.002(5) 0.001(5)
C77 0.070(5) 0.076(6) 0.072(5) 0.007(4) -0.030(4) -0.003(4)
C78 0.090(7) 0.102(7) 0.071(6) -0.010(5) 0.010(5) -0.026(6)
C79 0.135(10) 0.157(11) 0.096(7) 0.059(7) -0.054(7) -0.052(8)
C80 0.196(14) 0.235(15) 0.047(6) 0.029(8) 0.019(7) 0.019(11)
C81 0.159(11) 0.133(11) 0.082(7) -0.037(7) 0.016(7) 0.002(9)
C82 0.086(8) 0.203(14) 0.114(9) -0.065(9) -0.011(8) -0.009(9)
C83 0.236(16) 0.060(7) 0.178(11) 0.004(7) 0.012(10) 0.028(8)
O1 0.096(4) 0.090(4) 0.082(4) -0.016(3) -0.030(3) 0.030(4)
O2 0.138(6) 0.087(5) 0.173(7) 0.035(5) 0.064(6) -0.017(5)
O3 0.155(7) 0.125(6) 0.099(5) -0.037(5) -0.006(5) -0.018(5)
O4 0.095(5) 0.125(6) 0.108(5) -0.008(4) 0.025(4) -0.017(4)
P1 0.0190(6) 0.0176(6) 0.0211(6) 0.0033(5) 0.0008(5) 0.0020(5)
P2 0.0198(6) 0.0180(6) 0.0160(6) 0.0004(5) -0.0015(5) -0.0007(5)
P3 0.0166(6) 0.0192(6) 0.0151(6) -0.0001(5) -0.0016(5) -0.0018(5)
P4 0.0169(6) 0.0176(6) 0.0169(6) 0.0008(5) -0.0010(5) 0.0017(5)
P5 0.0199(6) 0.0180(6) 0.0188(6) -0.0009(5) 0.0027(5) -0.0001(5)
P6 0.0170(6) 0.0171(6) 0.0191(6) 0.0020(5) 0.0012(5) -0.0007(5)
S1 0.0264(7) 0.0211(7) 0.0233(7) 0.0002(5) 0.0027(5) 0.0053(5)
S2 0.0246(6) 0.0183(6) 0.0194(6) 0.0000(5) -0.0021(5) 0.0046(5)
S3 0.0195(6) 0.0203(6) 0.0242(6) 0.0052(5) -0.0006(5) -0.0020(5)
S4 0.0189(6) 0.0191(6) 0.0214(6) 0.0029(5) -0.0013(5) -0.0018(5)
S5 0.0198(6) 0.0246(7) 0.0236(7) -0.0038(5) 0.0010(5) -0.0035(5)
S6 0.0202(6) 0.0238(7) 0.0183(6) -0.0021(5) 0.0003(5) -0.0028(5)
Th1 0.01426(8) 0.01337(8) 0.01489(8) 0.00017(7) 0.00021(7) -0.00016(7)
O6 0.040(2) 0.022(2) 0.049(2) -0.0011(17) 0.016(2) -0.0021(18)
O5 0.049(3) 0.026(2) 0.037(2) -0.0047(16) -0.0044(19) -0.0096(19)
C86 0.038(3) 0.019(3) 0.045(3) 0.000(2) 0.002(3) -0.010(3)
C85 0.038(3) 0.020(3) 0.053(4) 0.000(2) -0.007(3) -0.001(3)
C87 0.035(4) 0.058(5) 0.082(5) -0.012(4) 0.019(4) 0.004(3)
C84 0.107(6) 0.060(5) 0.034(4) -0.012(3) 0.004(4) -0.039(4)
Li2 0.046(6) 0.019(4) 0.021(4) -0.002(3) 0.003(4) 0.004(4)
Li1 0.049(6) 0.020(5) 0.038(5) -0.008(4) 0.003(5) -0.008(4)

loop_
_atom_type_symbol
_atom_type_description
_atom_type_scat_dispersion_real
_atom_type_scat_dispersion_imag
_atom_type_scat_source
C C 0.0033 0.0016 'International Tables Vol C Tables 4.2.6.8 and 6.1.1.4'
H H 0.0000 0.0000 'International Tables Vol C Tables 4.2.6.8 and 6.1.1.4'
P P 0.1023 0.0942 'International Tables Vol C Tables 4.2.6.8 and 6.1.1.4'
S S 0.1246 0.1234 'International Tables Vol C Tables 4.2.6.8 and 6.1.1.4'
Th Th -7.2400 8.8979 'International Tables Vol C Tables 4.2.6.8 and 6.1.1.4'
O O 0.0106 0.0060 'International Tables Vol C Tables 4.2.6.8 and 6.1.1.4'
Li Li -0.0003 0.0001 'International Tables Vol C Tables 4.2.6.8 and 6.1.1.4'

loop_
_geom_angle_atom_site_label_1
_geom_angle_atom_site_label_2
_geom_angle_atom_site_label_3
_geom_angle
_geom_angle_site_symmetry_1
_geom_angle_site_symmetry_3
P1 C1 P2 144.9(3) . .
P1 C1 Th1 107.0(2) . .
P2 C1 Th1 108.0(2) . .
C3 C2 C7 118.6(5) . .
C3 C2 P1 123.3(4) . .
C7 C2 P1 118.1(4) . .
C2 C3 C4 120.6(5) . .
C2 C3 H3 119.7 . .
C4 C3 H3 119.7 . .
C5 C4 C3 120.0(6) . .
C5 C4 H4 120.0 . .
C3 C4 H4 120.0 . .
C4 C5 C6 120.3(5) . .
C4 C5 H5 119.9 . .
C6 C5 H5 119.9 . .
C5 C6 C7 119.9(6) . .
C5 C6 H6 120.0 . .
C7 C6 H6 120.0 . .
C6 C7 C2 120.5(5) . .
C6 C7 H7 119.7 . .
C2 C7 H7 119.7 . .
C13 C8 C9 119.4(4) . .
C13 C8 P1 121.5(4) . .
C9 C8 P1 118.9(4) . .
C10 C9 C8 120.4(5) . .
C10 C9 H9 119.8 . .
C8 C9 H9 119.8 . .
C11 C10 C9 119.5(5) . .
C11 C10 H10 120.3 . .
C9 C10 H10 120.3 . .
C12 C11 C10 119.7(5) . .
C12 C11 H11 120.1 . .
C10 C11 H11 120.1 . .
C13 C12 C11 120.9(5) . .
C13 C12 H12 119.5 . .
C11 C12 H12 119.5 . .
C8 C13 C12 120.1(5) . .
C8 C13 H13 120.0 . .
C12 C13 H13 120.0 . .
C15 C14 C19 119.7(5) . .
C15 C14 P2 119.9(4) . .
C19 C14 P2 120.1(4) . .
C14 C15 C16 119.4(5) . .
C14 C15 H15 120.3 . .
C16 C15 H15 120.3 . .
C17 C16 C15 120.5(6) . .
C17 C16 H16 119.8 . .
C15 C16 H16 119.8 . .
C18 C17 C16 120.0(6) . .
C18 C17 H17 120.0 . .
C16 C17 H17 120.0 . .
C17 C18 C19 120.7(6) . .
C17 C18 H18 119.6 . .
C19 C18 H18 119.6 . .
C18 C19 C14 119.6(6) . .
C18 C19 H19 120.2 . .
C14 C19 H19 120.2 . .
C25 C20 C21 118.7(5) . .
C25 C20 P2 122.7(4) . .
C21 C20 P2 118.6(4) . .
C20 C21 C22 120.5(5) . .
C20 C21 H21 119.7 . .
C22 C21 H21 119.7 . .
C23 C22 C21 120.2(6) . .
C23 C22 H22 119.9 . .
C21 C22 H22 119.9 . .
C22 C23 C24 119.9(6) . .
C22 C23 H23 120.0 . .
C24 C23 H23 120.0 . .
C23 C24 C25 120.5(6) . .
C23 C24 H24 119.8 . .
C25 C24 H24 119.8 . .
C20 C25 C24 120.2(5) . .
C20 C25 H25 119.9 . .
C24 C25 H25 119.9 . .
P3 C26 P4 143.2(3) . .
P3 C26 Th1 108.7(2) . .
P4 C26 Th1 107.8(2) . .
C28 C27 C32 117.9(5) . .
C28 C27 P3 120.7(4) . .
C32 C27 P3 120.9(4) . .
C27 C28 C29 120.8(5) . .
C27 C28 H28 119.6 . .
C29 C28 H28 119.6 . .
C30 C29 C28 120.5(5) . .
C30 C29 H29 119.7 . .
C28 C29 H29 119.7 . .
C29 C30 C31 119.2(5) . .
C29 C30 H30 120.4 . .
C31 C30 H30 120.4 . .
C30 C31 C32 120.8(5) . .
C30 C31 H31 119.6 . .
C32 C31 H31 119.6 . .
C31 C32 C27 120.7(5) . .
C31 C32 H32 119.6 . .
C27 C32 H32 119.6 . .
C38 C33 C34 118.8(4) . .
C38 C33 P3 120.6(4) . .
C34 C33 P3 120.6(4) . .
C35 C34 C33 121.1(5) . .
C35 C34 H34 119.5 . .
C33 C34 H34 119.5 . .
C36 C35 C34 119.4(5) . .
C36 C35 H35 120.3 . .
C34 C35 H35 120.3 . .
C35 C36 C37 120.6(5) . .
C35 C36 H36 119.7 . .
C37 C36 H36 119.7 . .
C36 C37 C38 119.8(5) . .
C36 C37 H37 120.1 . .
C38 C37 H37 120.1 . .
C33 C38 C37 120.3(5) . .
C33 C38 H38 119.8 . .
C37 C38 H38 119.8 . .
C44 C39 C40 118.8(4) . .
C44 C39 P4 120.9(4) . .
C40 C39 P4 120.3(3) . .
C41 C40 C39 120.2(4) . .
C41 C40 H40 119.9 . .
C39 C40 H40 119.9 . .
C42 C41 C40 120.5(5) . .
C42 C41 H41 119.8 . .
C40 C41 H41 119.8 . .
C41 C42 C43 120.0(5) . .
C41 C42 H42 120.0 . .
C43 C42 H42 120.0 . .
C44 C43 C42 119.9(5) . .
C44 C43 H43 120.1 . .
C42 C43 H43 120.1 . .
C43 C44 C39 120.6(5) . .
C43 C44 H44 119.7 . .
C39 C44 H44 119.7 . .
C46 C45 C50 118.4(4) . .
C46 C45 P4 119.4(4) . .
C50 C45 P4 122.1(4) . .
C45 C46 C47 120.7(5) . .
C45 C46 H46 119.7 . .
C47 C46 H46 119.7 . .
C48 C47 C46 119.8(6) . .
C48 C47 H47 120.1 . .
C46 C47 H47 120.1 . .
C49 C48 C47 120.0(5) . .
C49 C48 H48 120.0 . .
C47 C48 H48 120.0 . .
C48 C49 C50 120.9(6) . .
C48 C49 H49 119.5 . .
C50 C49 H49 119.5 . .
C45 C50 C49 120.1(5) . .
C45 C50 H50 119.9 . .
C49 C50 H50 119.9 . .
P6 C51 P5 144.2(3) . .
P6 C51 Th1 107.8(2) . .
P5 C51 Th1 107.9(2) . .
C53 C52 C57 118.9(5) . .
C53 C52 P5 122.9(4) . .
C57 C52 P5 118.1(4) . .
C52 C53 C54 119.5(5) . .
C52 C53 H53 120.3 . .
C54 C53 H53 120.3 . .
C55 C54 C53 121.5(6) . .
C55 C54 H54 119.3 . .
C53 C54 H54 119.3 . .
C54 C55 C56 119.5(6) . .
C54 C55 H55 120.2 . .
C56 C55 H55 120.2 . .
C57 C56 C55 119.8(6) . .
C57 C56 H56 120.1 . .
C55 C56 H56 120.1 . .
C56 C57 C52 120.8(6) . .
C56 C57 H57 119.6 . .
C52 C57 H57 119.6 . .
C59 C58 C63 118.7(5) . .
C59 C58 P5 119.8(4) . .
C63 C58 P5 121.5(4) . .
C58 C59 C60 120.9(5) . .
C58 C59 H59 119.5 . .
C60 C59 H59 119.5 . .
C61 C60 C59 120.2(5) . .
C61 C60 H60 119.9 . .
C59 C60 H60 119.9 . .
C60 C61 C62 119.2(5) . .
C60 C61 H61 120.4 . .
C62 C61 H61 120.4 . .
C61 C62 C63 120.7(5) . .
C61 C62 H62 119.7 . .
C63 C62 H62 119.7 . .
C58 C63 C62 120.3(5) . .
C58 C63 H63 119.8 . .
C62 C63 H63 119.8 . .
C65 C64 C69 120.0(4) . .
C65 C64 P6 119.7(4) . .
C69 C64 P6 120.3(4) . .
C64 C65 C66 119.6(5) . .
C64 C65 H65 120.2 . .
C66 C65 H65 120.2 . .
C67 C66 C65 120.7(5) . .
C67 C66 H66 119.7 . .
C65 C66 H66 119.7 . .
C66 C67 C68 119.3(5) . .
C66 C67 H67 120.3 . .
C68 C67 H67 120.3 . .
C67 C68 C69 120.7(5) . .
C67 C68 H68 119.6 . .
C69 C68 H68 119.6 . .
C64 C69 C68 119.6(5) . .
C64 C69 H69 120.2 . .
C68 C69 H69 120.2 . .
C75 C70 C71 118.4(4) . .
C75 C70 P6 120.6(4) . .
C71 C70 P6 120.8(4) . .
C72 C71 C70 120.4(5) . .
C72 C71 H71 119.8 . .
C70 C71 H71 119.8 . .
C73 C72 C71 120.6(5) . .
C73 C72 H72 119.7 . .
C71 C72 H72 119.7 . .
C72 C73 C74 120.2(5) . .
C72 C73 H73 119.9 . .
C74 C73 H73 119.9 . .
C73 C74 C75 120.4(5) . .
C73 C74 H74 119.8 . .
C75 C74 H74 119.8 . .
C70 C75 C74 120.0(5) . .
C70 C75 H75 120.0 . .
C74 C75 H75 120.0 . .
O1 C76 H76A 109.5 . .
O1 C76 H76B 109.5 . .
H76A C76 H76B 109.5 . .
O1 C76 H76C 109.5 . .
H76A C76 H76C 109.5 . .
H76B C76 H76C 109.5 . .
O1 C77 C78 107.9(6) . .
O1 C77 H77A 110.1 . .
C78 C77 H77A 110.1 . .
O1 C77 H77B 110.1 . .
C78 C77 H77B 110.1 . .
H77A C77 H77B 108.4 . .
O2 C78 C77 110.2(7) . .
O2 C78 H78A 109.6 . .
C77 C78 H78A 109.6 . .
O2 C78 H78B 109.6 . .
C77 C78 H78B 109.6 . .
H78A C78 H78B 108.1 . .
O2 C79 H79A 109.5 . .
O2 C79 H79B 109.5 . .
H79A C79 H79B 109.5 . .
O2 C79 H79C 109.5 . .
H79A C79 H79C 109.5 . .
H79B C79 H79C 109.5 . .
O3 C80 H80A 109.5 . .
O3 C80 H80B 109.5 . .
H80A C80 H80B 109.5 . .
O3 C80 H80C 109.5 . .
H80A C80 H80C 109.5 . .
H80B C80 H80C 109.5 . .
O3 C81 C82 111.4(9) . .
O3 C81 H81A 109.3 . .
C82 C81 H81A 109.3 . .
O3 C81 H81B 109.3 . .
C82 C81 H81B 109.3 . .
H81A C81 H81B 108.0 . .
O4 C82 C81 101.5(11) . .
O4 C82 H82A 111.5 . .
C81 C82 H82A 111.5 . .
O4 C82 H82B 111.5 . .
C81 C82 H82B 111.5 . .
H82A C82 H82B 109.3 . .
O4 C83 H83A 109.5 . .
O4 C83 H83B 109.5 . .
H83A C83 H83B 109.5 . .
O4 C83 H83C 109.5 . .
H83A C83 H83C 109.5 . .
H83B C83 H83C 109.5 . .
C76 O1 C77 112.5(6) . .
C79 O2 C78 117.2(8) . .
C81 O3 C80 112.2(9) . .
C82 O4 C83 107.1(9) . .
C1 P1 C2 116.4(2) . .
C1 P1 C8 117.5(2) . .
C2 P1 C8 101.8(2) . .
C1 P1 S1 106.46(16) . .
C2 P1 S1 107.01(17) . .
C8 P1 S1 106.95(16) . .
C1 P1 Th1 45.39(15) . .
C2 P1 Th1 130.73(15) . .
C8 P1 Th1 127.47(15) . .
S1 P1 Th1 61.14(4) . .
C1 P2 C14 116.6(2) . .
C1 P2 C20 116.9(2) . .
C14 P2 C20 103.1(2) . .
C1 P2 S2 106.50(16) . .
C14 P2 S2 105.94(16) . .
C20 P2 S2 107.11(17) . .
C26 P3 C33 116.4(2) . .
C26 P3 C27 115.2(2) . .
C33 P3 C27 103.4(2) . .
C26 P3 S3 106.73(16) . .
C33 P3 S3 107.37(16) . .
C27 P3 S3 107.24(16) . .
C26 P3 Th1 44.15(15) . .
C33 P3 Th1 125.24(15) . .
C27 P3 Th1 131.30(15) . .
S3 P3 Th1 62.76(4) . .
C26 P4 C39 116.8(2) . .
C26 P4 C45 116.7(2) . .
C39 P4 C45 101.3(2) . .
C26 P4 S4 106.28(16) . .
C39 P4 S4 108.81(16) . .
C45 P4 S4 106.27(17) . .
C26 P4 Th1 44.50(15) . .
C39 P4 Th1 126.53(15) . .
C45 P4 Th1 132.14(15) . .
S4 P4 Th1 62.00(4) . .
C51 P5 C52 115.8(2) . .
C51 P5 C58 117.4(2) . .
C52 P5 C58 101.4(2) . .
C51 P5 S5 106.75(16) . .
C52 P5 S5 106.45(17) . .
C58 P5 S5 108.38(16) . .
C51 P5 Th1 44.72(15) . .
C52 P5 Th1 134.34(16) . .
C58 P5 Th1 124.28(15) . .
S5 P5 Th1 62.65(4) . .
C51 P6 C70 116.6(2) . .
C51 P6 C64 116.0(2) . .
C70 P6 C64 102.3(2) . .
C51 P6 S6 106.64(16) . .
C70 P6 S6 106.22(16) . .
C64 P6 S6 108.46(15) . .
C51 P6 Th1 44.85(15) . .
C70 P6 Th1 135.54(15) . .
C64 P6 Th1 122.13(15) . .
S6 P6 Th1 62.52(4) . .
P1 S1 Li1 116.6(2) . .
P1 S1 Th1 82.72(5) . .
Li1 S1 Th1 77.0(2) . .
P2 S2 Li2 112.8(2) . 8_755
P2 S2 Th1 82.23(5) . .
Li2 S2 Th1 76.03(19) 8_755 .
P3 S3 Li1 113.3(2) . .
P3 S3 Th1 81.33(5) . .
Li1 S3 Th1 75.1(2) . .
P4 S4 Li2 117.7(2) . 8_755
P4 S4 Th1 82.13(5) . .
Li2 S4 Th1 75.82(19) 8_755 .
P5 S5 Li1 113.4(2) . .
P5 S5 Th1 81.76(5) . .
Li1 S5 Th1 75.9(2) . .
P6 S6 Li2 116.65(19) . 8_755
P6 S6 Th1 81.65(5) . .
Li2 S6 Th1 75.7(2) 8_755 .
C26 Th1 C51 117.62(13) . .
C26 Th1 C1 121.24(14) . .
C51 Th1 C1 121.12(14) . .
C26 Th1 S1 132.32(10) . .
C51 Th1 S1 76.53(10) . .
C1 Th1 S1 63.70(10) . .
C26 Th1 S4 63.45(10) . .
C51 Th1 S4 77.55(10) . .
C1 Th1 S4 131.12(10) . .
S1 Th1 S4 154.03(3) . .
C26 Th1 S2 77.70(9) . .
C51 Th1 S2 134.56(10) . .
C1 Th1 S2 62.98(10) . .
S1 Th1 S2 126.67(3) . .
S4 Th1 S2 72.47(3) . .
C26 Th1 S6 133.06(10) . .
C51 Th1 S6 62.79(10) . .
C1 Th1 S6 78.38(10) . .
S1 Th1 S6 94.47(3) . .
S4 Th1 S6 71.93(3) . .
S2 Th1 S6 75.72(3) . .
C26 Th1 S3 62.96(10) . .
C51 Th1 S3 132.50(10) . .
C1 Th1 S3 76.72(10) . .
S1 Th1 S3 74.39(3) . .
S4 Th1 S3 126.28(3) . .
S2 Th1 S3 92.92(3) . .
S6 Th1 S3 155.10(3) . .
C26 Th1 S5 75.11(9) . .
C51 Th1 S5 62.68(10) . .
C1 Th1 S5 132.37(10) . .
S1 Th1 S5 73.03(3) . .
S4 Th1 S5 96.51(3) . .
S2 Th1 S5 152.76(3) . .
S6 Th1 S5 125.47(3) . .
S3 Th1 S5 73.27(3) . .
C26 Th1 Li2 91.82(18) . 8_755
C51 Th1 Li2 91.66(18) . 8_755
C1 Th1 Li2 87.99(16) . 8_755
S1 Th1 Li2 134.98(15) . 8_755
S4 Th1 Li2 44.15(14) . 8_755
S2 Th1 Li2 43.38(14) . 8_755
S6 Th1 Li2 43.46(16) . 8_755
S3 Th1 Li2 135.00(15) . 8_755
S5 Th1 Li2 138.78(13) . 8_755
C26 Th1 P1 132.55(10) . .
C51 Th1 P1 103.41(10) . .
C1 Th1 P1 27.58(10) . .
S1 Th1 P1 36.15(3) . .
S4 Th1 P1 154.46(3) . .
S2 Th1 P1 90.53(3) . .
S6 Th1 P1 85.69(3) . .
S3 Th1 P1 72.13(3) . .
S5 Th1 P1 106.65(3) . .
Li2 Th1 P1 110.62(14) 8_755 .
C26 Th1 Li1 89.22(19) . .
C51 Th1 Li1 89.32(19) . .
C1 Th1 Li1 90.05(19) . .
S1 Th1 Li1 43.72(17) . .
S4 Th1 Li1 137.78(16) . .
S2 Th1 Li1 135.40(16) . .
S6 Th1 Li1 135.97(17) . .
S3 Th1 Li1 44.36(16) . .
S5 Th1 Li1 43.14(16) . .
Li2 Th1 Li1 178.0(2) 8_755 .
P1 Th1 Li1 67.48(16) . .
C86 O6 C87 114.3(4) . .
C86 O6 Li2 118.9(4) . .
C87 O6 Li2 124.1(4) . .
C84 O5 C85 111.6(4) . .
C84 O5 Li1 120.8(4) . .
C85 O5 Li1 118.4(4) . .
O6 C86 C85 110.6(4) . .
O6 C86 H86A 109.5 . .
C85 C86 H86A 109.5 . .
O6 C86 H86B 109.5 . .
C85 C86 H86B 109.5 . .
H86A C86 H86B 108.1 . .
O5 C85 C86 106.2(4) . .
O5 C85 H85A 110.5 . .
C86 C85 H85A 110.5 . .
O5 C85 H85B 110.5 . .
C86 C85 H85B 110.5 . .
H85A C85 H85B 108.7 . .
O6 C87 H87A 109.5 . .
O6 C87 H87B 109.5 . .
H87A C87 H87B 109.5 . .
O6 C87 H87C 109.5 . .
H87A C87 H87C 109.5 . .
H87B C87 H87C 109.5 . .
O5 C84 H84A 109.5 . .
O5 C84 H84B 109.5 . .
H84A C84 H84B 109.5 . .
O5 C84 H84C 109.5 . .
H84A C84 H84C 109.5 . .
H84B C84 H84C 109.5 . .
O6 Li2 S2 132.0(4) . 8_765
O6 Li2 S6 115.3(4) . 8_765
S2 Li2 S6 102.3(3) 8_765 8_765
O6 Li2 S4 108.8(4) . 8_765
S2 Li2 S4 95.9(3) 8_765 8_765
S6 Li2 S4 95.1(3) 8_765 8_765
O6 Li2 Th1 166.0(4) . 8_765
S2 Li2 Th1 60.60(17) 8_765 8_765
S6 Li2 Th1 60.81(17) 8_765 8_765
S4 Li2 Th1 60.03(16) 8_765 8_765
O5 Li1 S5 109.0(4) . .
O5 Li1 S1 132.7(5) . .
S5 Li1 S1 97.3(3) . .
O5 Li1 S3 116.2(4) . .
S5 Li1 S3 97.7(3) . .
S1 Li1 S3 97.6(3) . .
O5 Li1 Th1 167.2(5) . .
S5 Li1 Th1 60.98(18) . .
S1 Li1 Th1 59.25(18) . .
S3 Li1 Th1 60.52(18) . .

loop_
_geom_bond_atom_site_label_1
_geom_bond_atom_site_label_2
_geom_bond_distance
_geom_bond_site_symmetry_2
C1 P1 1.660(5) .
C1 P2 1.663(5) .
C1 Th1 2.552(4) .
C2 C3 1.381(7) .
C2 C7 1.401(7) .
C2 P1 1.827(5) .
C3 C4 1.396(7) .
C3 H3 0.9500 .
C4 C5 1.370(8) .
C4 H4 0.9500 .
C5 C6 1.381(8) .
C5 H5 0.9500 .
C6 C7 1.384(7) .
C6 H6 0.9500 .
C7 H7 0.9500 .
C8 C13 1.375(6) .
C8 C9 1.401(6) .
C8 P1 1.833(5) .
C9 C10 1.387(7) .
C9 H9 0.9500 .
C10 C11 1.385(7) .
C10 H10 0.9500 .
C11 C12 1.383(7) .
C11 H11 0.9500 .
C12 C13 1.378(6) .
C12 H12 0.9500 .
C13 H13 0.9500 .
C14 C15 1.376(7) .
C14 C19 1.403(7) .
C14 P2 1.826(5) .
C15 C16 1.389(7) .
C15 H15 0.9500 .
C16 C17 1.380(8) .
C16 H16 0.9500 .
C17 C18 1.362(9) .
C17 H17 0.9500 .
C18 C19 1.376(7) .
C18 H18 0.9500 .
C19 H19 0.9500 .
C20 C25 1.379(7) .
C20 C21 1.386(7) .
C20 P2 1.828(5) .
C21 C22 1.392(7) .
C21 H21 0.9500 .
C22 C23 1.354(8) .
C22 H22 0.9500 .
C23 C24 1.375(9) .
C23 H23 0.9500 .
C24 C25 1.388(8) .
C24 H24 0.9500 .
C25 H25 0.9500 .
C26 P3 1.655(4) .
C26 P4 1.675(4) .
C26 Th1 2.527(4) .
C27 C28 1.383(6) .
C27 C32 1.390(7) .
C27 P3 1.826(5) .
C28 C29 1.386(7) .
C28 H28 0.9500 .
C29 C30 1.367(7) .
C29 H29 0.9500 .
C30 C31 1.371(7) .
C30 H30 0.9500 .
C31 C32 1.375(7) .
C31 H31 0.9500 .
C32 H32 0.9500 .
C33 C38 1.387(6) .
C33 C34 1.396(6) .
C33 P3 1.816(5) .
C34 C35 1.385(6) .
C34 H34 0.9500 .
C35 C36 1.375(7) .
C35 H35 0.9500 .
C36 C37 1.388(7) .
C36 H36 0.9500 .
C37 C38 1.392(6) .
C37 H37 0.9500 .
C38 H38 0.9500 .
C39 C44 1.386(6) .
C39 C40 1.392(6) .
C39 P4 1.816(5) .
C40 C41 1.387(6) .
C40 H40 0.9500 .
C41 C42 1.367(7) .
C41 H41 0.9500 .
C42 C43 1.384(7) .
C42 H42 0.9500 .
C43 C44 1.384(7) .
C43 H43 0.9500 .
C44 H44 0.9500 .
C45 C46 1.379(7) .
C45 C50 1.380(7) .
C45 P4 1.832(4) .
C46 C47 1.402(7) .
C46 H46 0.9500 .
C47 C48 1.364(8) .
C47 H47 0.9500 .
C48 C49 1.353(8) .
C48 H48 0.9500 .
C49 C50 1.395(7) .
C49 H49 0.9500 .
C50 H50 0.9500 .
C51 P6 1.657(5) .
C51 P5 1.666(5) .
C51 Th1 2.549(4) .
C52 C53 1.384(7) .
C52 C57 1.395(7) .
C52 P5 1.826(5) .
C53 C54 1.386(7) .
C53 H53 0.9500 .
C54 C55 1.358(9) .
C54 H54 0.9500 .
C55 C56 1.386(9) .
C55 H55 0.9500 .
C56 C57 1.374(7) .
C56 H56 0.9500 .
C57 H57 0.9500 .
C58 C59 1.385(6) .
C58 C63 1.386(6) .
C58 P5 1.827(5) .
C59 C60 1.392(7) .
C59 H59 0.9500 .
C60 C61 1.379(7) .
C60 H60 0.9500 .
C61 C62 1.386(7) .
C61 H61 0.9500 .
C62 C63 1.390(6) .
C62 H62 0.9500 .
C63 H63 0.9500 .
C64 C65 1.374(6) .
C64 C69 1.388(6) .
C64 P6 1.841(5) .
C65 C66 1.401(6) .
C65 H65 0.9500 .
C66 C67 1.376(7) .
C66 H66 0.9500 .
C67 C68 1.377(7) .
C67 H67 0.9500 .
C68 C69 1.391(6) .
C68 H68 0.9500 .
C69 H69 0.9500 .
C70 C75 1.392(6) .
C70 C71 1.395(6) .
C70 P6 1.832(5) .
C71 C72 1.380(7) .
C71 H71 0.9500 .
C72 C73 1.362(8) .
C72 H72 0.9500 .
C73 C74 1.364(8) .
C73 H73 0.9500 .
C74 C75 1.393(7) .
C74 H74 0.9500 .
C75 H75 0.9500 .
C76 O1 1.417(8) .
C76 H76A 0.9800 .
C76 H76B 0.9800 .
C76 H76C 0.9800 .
C77 O1 1.418(7) .
C77 C78 1.502(10) .
C77 H77A 0.9900 .
C77 H77B 0.9900 .
C78 O2 1.387(9) .
C78 H78A 0.9900 .
C78 H78B 0.9900 .
C79 O2 1.347(10) .
C79 H79A 0.9800 .
C79 H79B 0.9800 .
C79 H79C 0.9800 .
C80 O3 1.451(11) .
C80 H80A 0.9800 .
C80 H80B 0.9800 .
C80 H80C 0.9800 .
C81 O3 1.411(10) .
C81 C82 1.484(14) .
C81 H81A 0.9900 .
C81 H81B 0.9900 .
C82 O4 1.438(11) .
C82 H82A 0.9900 .
C82 H82B 0.9900 .
C83 O4 1.512(10) .
C83 H83A 0.9800 .
C83 H83B 0.9800 .
C83 H83C 0.9800 .
P1 S1 2.0378(17) .
P1 Th1 3.4270(12) .
P2 S2 2.0357(16) .
P3 S3 2.0387(17) .
P3 Th1 3.4362(12) .
P4 S4 2.0306(17) .
P4 Th1 3.4327(12) .
P5 S5 2.0268(17) .
P5 Th1 3.4472(12) .
P6 S6 2.0352(17) .
P6 Th1 3.4399(12) .
S1 Li1 2.433(10) .
S1 Th1 3.0257(12) .
S2 Li2 2.423(9) 8_755
S2 Th1 3.0741(12) .
S3 Li1 2.482(9) .
S3 Th1 3.0904(12) .
S4 Li2 2.460(8) 8_755
S4 Th1 3.0597(11) .
S5 Li1 2.419(9) .
S5 Th1 3.0937(12) .
S6 Li2 2.430(9) 8_755
S6 Th1 3.0845(12) .
Th1 Li2 3.424(8) 8_755
Th1 Li1 3.431(8) .
O6 C86 1.407(6) .
O6 C87 1.438(6) .
O6 Li2 1.896(9) .
O5 C84 1.424(6) .
O5 C85 1.426(6) .
O5 Li1 1.919(9) .
C86 C85 1.515(7) .
C86 H86A 0.9900 .
C86 H86B 0.9900 .
C85 H85A 0.9900 .
C85 H85B 0.9900 .
C87 H87A 0.9800 .
C87 H87B 0.9800 .
C87 H87C 0.9800 .
C84 H84A 0.9800 .
C84 H84B 0.9800 .
C84 H84C 0.9800 .
Li2 S2 2.423(9) 8_765
Li2 S6 2.430(9) 8_765
Li2 S4 2.460(8) 8_765
Li2 Th1 3.424(8) 8_765
